data_7104886
loop_
_publ_author_name
'Clarke, Caroline S.'
'Haynes, Delia A.'
'Rawson, Jeremy M.'
'Bond, Andrew D.'

_publ_section_title
;
 Small molecule fixation by a dithiadiazolyl radical: X-ray crystal structures
 of (CF3C6H3FCNSSN)2and (CF3C6H3FCNSSN)2&#x02D9;G (G = N2, Ar, CO2and SO2)
;
_journal_coden_ASTM CHCOFS
_journal_issue 22
_journal_name_full
;
 Chemical Communications (Cambridge, United Kingdom)
;
_journal_page_first 2774
_journal_page_last 2775
_journal_paper_doi 10.1039/b307509p
_journal_year 2003
_chemical_formula_moiety 'C8 H3 F4 N2 S2, 0.54 N2'
_chemical_formula_sum 'C8 H3 F4 N2 S2'
_chemical_formula_weight 267.24
_space_group_IT_number 60
_symmetry_cell_setting orthorhombic
_symmetry_space_group_name_Hall '-P 2n 2ab'
_symmetry_space_group_name_H-M 'P b c n'
_atom_sites_solution_hydrogens geom
_atom_sites_solution_primary direct
_atom_sites_solution_secondary difmap
_cell_angle_alpha 90.00
_cell_angle_beta 90.00
_cell_angle_gamma 90.00
_cell_formula_units_Z 16
_cell_length_a 17.1674(8)
_cell_length_b 23.2395(11)
_cell_length_c 10.6653(4)
_cell_measurement_reflns_used 6968
_cell_measurement_temperature 180(2)
_cell_measurement_theta_max 25.03
_cell_measurement_theta_min 1.00
_cell_volume 4255.0(3)
_computing_cell_refinement 'HKL Scalepack (Otwinowski & Minor, 1997)'
_computing_data_collection 'Collect (Nonius, 1998)'
_computing_data_reduction
;
HKL Denzo and Scalepack (Otwinowski & Minor, 1997)
;
_computing_molecular_graphics 'SHELXTL v6.12 (Bruker AXS, 2001)'
_computing_publication_material 'SHELXTL v6.12 (Bruker AXS, 2001)'
_computing_structure_refinement 'SHELXTL v6.12 (Bruker AXS, 2001)'
_computing_structure_solution 'SIR-92 (Altomare et al., 1994)'
_diffrn_ambient_temperature 180(2)
_diffrn_measured_fraction_theta_full 0.992
_diffrn_measured_fraction_theta_max 0.992
_diffrn_measurement_device_type 'Nonius KappaCCD'
_diffrn_measurement_method 'Thin slice \w and \f scans'
_diffrn_radiation_monochromator graphite
_diffrn_radiation_source 'fine-focus sealed tube'
_diffrn_radiation_type MoK\a
_diffrn_radiation_wavelength 0.7107
_diffrn_reflns_av_R_equivalents 0.0684
_diffrn_reflns_av_sigmaI/netI 0.0667
_diffrn_reflns_limit_h_max 20
_diffrn_reflns_limit_h_min 0
_diffrn_reflns_limit_k_max 27
_diffrn_reflns_limit_k_min -26
_diffrn_reflns_limit_l_max 12
_diffrn_reflns_limit_l_min -12
_diffrn_reflns_number 15146
_diffrn_reflns_theta_full 25.01
_diffrn_reflns_theta_max 25.01
_diffrn_reflns_theta_min 3.52
_diffrn_standards_number 0
_exptl_absorpt_coefficient_mu 0.528
_exptl_absorpt_correction_T_max 0.964
_exptl_absorpt_correction_T_min 0.888
_exptl_absorpt_correction_type multi-scan
_exptl_absorpt_process_details 'Sortav Blessing (1995)'
_exptl_crystal_colour red
_exptl_crystal_density_diffrn 1.669
_exptl_crystal_density_method 'not measured'
_exptl_crystal_description plate
_exptl_crystal_F_000 2128
_exptl_crystal_size_max 0.21
_exptl_crystal_size_mid 0.16
_exptl_crystal_size_min 0.07
_refine_diff_density_max 0.485
_refine_diff_density_min -0.315
_refine_diff_density_rms 0.072
_refine_ls_extinction_method none
_refine_ls_goodness_of_fit_ref 0.945
_refine_ls_hydrogen_treatment constr
_refine_ls_matrix_type full
_refine_ls_number_parameters 289
_refine_ls_number_reflns 3736
_refine_ls_number_restraints 0
_refine_ls_restrained_S_all 0.945
_refine_ls_R_factor_all 0.0888
_refine_ls_R_factor_gt 0.0498
_refine_ls_shift/su_max 0.000
_refine_ls_shift/su_mean 0.000
_refine_ls_structure_factor_coef Fsqd
_refine_ls_weighting_details 'calc w=1/[\s^2^(Fo^2^)+(0.0767P)^2^+0.0000P] where P=(Fo^2^+2Fc^2^)/3'
_refine_ls_weighting_scheme calc
_refine_ls_wR_factor_gt 0.1230
_refine_ls_wR_factor_ref 0.1360
_reflns_number_gt 2292
_reflns_number_total 3736
_reflns_threshold_expression I>2\s(I)
_cod_data_source_file b307509p.txt
_cod_data_source_block jr0008
_cod_original_sg_symbol_H-M Pbcn
_cod_database_code 7104886

loop_
_symmetry_equiv_pos_as_xyz
'x, y, z'
'-x+1/2, -y+1/2, z+1/2'
'x+1/2, -y+1/2, -z'
'-x, y, -z+1/2'
'-x, -y, -z'
'x-1/2, y-1/2, -z-1/2'
'-x-1/2, y-1/2, z'
'x, -y, z-1/2'

loop_
_atom_site_label
_atom_site_type_symbol
_atom_site_fract_x
_atom_site_fract_y
_atom_site_fract_z
_atom_site_U_iso_or_equiv
_atom_site_adp_type
_atom_site_occupancy
_atom_site_symmetry_multiplicity
_atom_site_calc_flag
_atom_site_refinement_flags
_atom_site_disorder_assembly
_atom_site_disorder_group
S11 S 0.60882(6) -0.04566(4) 0.67750(8) 0.0439(3) Uani 1 1 d . . .
S12 S 0.60252(6) -0.04580(4) 0.48127(8) 0.0414(3) Uani 1 1 d . . .
S21 S 0.78841(6) -0.04835(4) 0.65782(9) 0.0441(3) Uani 1 1 d . . .
S22 S 0.77859(6) -0.04566(4) 0.46280(8) 0.0451(3) Uani 1 1 d . . .
F23 F 0.76134(13) 0.23783(9) 0.37734(19) 0.0541(6) Uani 1 1 d . . .
F13 F 0.52566(13) 0.22743(9) 0.37202(18) 0.0552(6) Uani 1 1 d . . .
F241 F 0.85462(14) 0.31639(9) 0.68783(19) 0.0586(6) Uani 1 1 d . . .
F242 F 0.86868(14) 0.31684(9) 0.4900(2) 0.0593(6) Uani 1 1 d . . .
F243 F 0.75471(14) 0.32343(10) 0.5708(2) 0.0718(8) Uani 1 1 d . . .
F141 F 0.58823(14) 0.32411(9) 0.6771(2) 0.0637(7) Uani 1 1 d . . .
F142 F 0.59678(14) 0.32329(9) 0.4777(2) 0.0592(7) Uani 1 1 d . . .
F143 F 0.48530(13) 0.31130(10) 0.5665(2) 0.0643(7) Uani 1 1 d . . .
N21 N 0.79467(18) 0.02150(13) 0.6731(2) 0.0411(8) Uani 1 1 d . . .
N22 N 0.78293(18) 0.02446(13) 0.4546(2) 0.0411(8) Uani 1 1 d . . .
N11 N 0.60467(18) 0.02458(12) 0.6893(3) 0.0411(8) Uani 1 1 d . . .
N12 N 0.59635(17) 0.02434(12) 0.4698(3) 0.0377(7) Uani 1 1 d . . .
C14 C 0.57371(19) 0.23441(14) 0.5774(3) 0.0351(8) Uani 1 1 d . . .
C13 C 0.55551(19) 0.20083(16) 0.4738(3) 0.0371(9) Uani 1 1 d . . .
C26 C 0.8310(2) 0.14051(15) 0.6749(3) 0.0378(9) Uani 1 1 d . . .
H26 H 0.8466 0.1180 0.7449 0.045 Uiso 1 1 calc R . .
C22 C 0.7768(2) 0.14639(15) 0.4678(3) 0.0355(9) Uani 1 1 d . . .
H22 H 0.7560 0.1289 0.3945 0.043 Uiso 1 1 calc R . .
C27 C 0.8230(2) 0.29617(16) 0.5815(3) 0.0411(9) Uani 1 1 d . . .
C25 C 0.8398(2) 0.19930(14) 0.6793(3) 0.0350(9) Uani 1 1 d . . .
H25 H 0.8626 0.2169 0.7509 0.042 Uiso 1 1 calc R . .
C24 C 0.81539(18) 0.23325(15) 0.5785(3) 0.0309(8) Uani 1 1 d . . .
C23 C 0.7851(2) 0.20472(16) 0.4753(3) 0.0374(9) Uani 1 1 d . . .
C11 C 0.59094(19) 0.11501(14) 0.5797(3) 0.0321(8) Uani 1 1 d . . .
C16 C 0.6099(2) 0.14746(15) 0.6842(3) 0.0381(9) Uani 1 1 d . . .
H16 H 0.6293 0.1289 0.7571 0.046 Uiso 1 1 calc R . .
C17 C 0.5615(2) 0.29817(17) 0.5739(3) 0.0473(10) Uani 1 1 d . . .
C12 C 0.5638(2) 0.14254(15) 0.4722(3) 0.0370(9) Uani 1 1 d . . .
H12 H 0.5513 0.1211 0.3991 0.044 Uiso 1 1 calc R . .
C10 C 0.5985(2) 0.05176(15) 0.5795(3) 0.0346(9) Uani 1 1 d . . .
C20 C 0.7920(2) 0.05034(15) 0.5652(3) 0.0357(9) Uani 1 1 d . . .
C15 C 0.6011(2) 0.20645(16) 0.6837(3) 0.0415(9) Uani 1 1 d . . .
H15 H 0.6139 0.2281 0.7565 0.050 Uiso 1 1 calc R . .
C21 C 0.79951(19) 0.11327(15) 0.5692(3) 0.0310(8) Uani 1 1 d . . .

loop_
_atom_site_aniso_label
_atom_site_aniso_U_11
_atom_site_aniso_U_22
_atom_site_aniso_U_33
_atom_site_aniso_U_23
_atom_site_aniso_U_13
_atom_site_aniso_U_12
S11 0.0670(7) 0.0317(6) 0.0329(5) 0.0012(4) 0.0083(5) -0.0062(5)
S12 0.0576(6) 0.0328(6) 0.0338(5) -0.0030(4) -0.0001(4) -0.0075(5)
S21 0.0694(7) 0.0274(6) 0.0357(5) 0.0022(4) -0.0035(5) -0.0030(5)
S22 0.0714(7) 0.0299(6) 0.0338(5) -0.0030(4) 0.0064(5) -0.0056(5)
F23 0.0719(16) 0.0451(14) 0.0453(12) 0.0124(10) -0.0191(11) -0.0062(12)
F13 0.0733(16) 0.0489(14) 0.0434(12) 0.0034(10) -0.0106(11) -0.0025(12)
F241 0.0872(17) 0.0344(13) 0.0542(13) -0.0043(10) -0.0093(12) -0.0114(12)
F242 0.0793(16) 0.0416(14) 0.0571(14) 0.0097(11) 0.0126(12) -0.0170(12)
F243 0.0509(15) 0.0371(14) 0.127(2) -0.0026(13) -0.0092(14) 0.0106(12)
F141 0.0885(18) 0.0399(14) 0.0626(15) -0.0136(11) -0.0047(13) -0.0008(12)
F142 0.0779(17) 0.0384(14) 0.0615(14) 0.0089(11) 0.0154(12) -0.0029(12)
F143 0.0534(15) 0.0512(16) 0.0883(18) -0.0035(12) 0.0025(12) 0.0131(12)
N21 0.066(2) 0.0251(17) 0.0327(17) -0.0006(13) -0.0046(15) -0.0075(15)
N22 0.065(2) 0.0312(18) 0.0265(16) -0.0018(13) 0.0032(14) -0.0081(16)
N11 0.061(2) 0.0293(18) 0.0333(17) -0.0013(13) 0.0073(14) -0.0020(15)
N12 0.0506(19) 0.0315(18) 0.0310(16) -0.0027(13) -0.0028(14) -0.0042(14)
C14 0.036(2) 0.029(2) 0.040(2) -0.0052(16) 0.0081(16) -0.0032(17)
C13 0.037(2) 0.045(3) 0.0299(19) 0.0093(17) -0.0045(16) -0.0011(18)
C26 0.052(2) 0.034(2) 0.0274(19) 0.0025(15) -0.0011(17) -0.0009(18)
C22 0.041(2) 0.036(2) 0.0295(19) 0.0002(16) -0.0003(16) -0.0073(17)
C27 0.042(2) 0.034(2) 0.047(2) 0.0030(18) 0.0027(19) -0.0048(18)
C25 0.046(2) 0.027(2) 0.0315(19) -0.0026(15) 0.0033(16) -0.0003(17)
C24 0.0289(18) 0.029(2) 0.0345(19) -0.0026(16) 0.0076(15) -0.0017(15)
C23 0.041(2) 0.038(2) 0.034(2) 0.0095(17) -0.0004(17) -0.0036(17)
C11 0.0341(19) 0.032(2) 0.0304(19) 0.0017(16) 0.0060(15) -0.0033(16)
C16 0.049(2) 0.038(2) 0.0271(19) 0.0015(16) 0.0006(16) -0.0009(18)
C17 0.051(3) 0.048(3) 0.043(2) -0.003(2) 0.007(2) 0.007(2)
C12 0.045(2) 0.033(2) 0.033(2) -0.0048(16) 0.0021(17) -0.0080(17)
C10 0.041(2) 0.036(2) 0.0268(19) -0.0020(16) 0.0013(15) -0.0051(17)
C20 0.046(2) 0.034(2) 0.0267(19) 0.0021(16) 0.0008(16) -0.0017(17)
C15 0.049(2) 0.041(3) 0.035(2) -0.0002(18) -0.0010(17) -0.0031(18)
C21 0.039(2) 0.029(2) 0.0251(18) 0.0009(15) 0.0043(15) -0.0049(16)

loop_
_atom_type_symbol
_atom_type_description
_atom_type_scat_dispersion_real
_atom_type_scat_dispersion_imag
_atom_type_scat_source
C C 0.0033 0.0016 'International Tables Vol C Tables 4.2.6.8 and 6.1.1.4'
H H 0.0000 0.0000 'International Tables Vol C Tables 4.2.6.8 and 6.1.1.4'
F F 0.0171 0.0103 'International Tables Vol C Tables 4.2.6.8 and 6.1.1.4'
N N 0.0061 0.0033 'International Tables Vol C Tables 4.2.6.8 and 6.1.1.4'
S S 0.1246 0.1234 'International Tables Vol C Tables 4.2.6.8 and 6.1.1.4'

loop_
_geom_angle_atom_site_label_1
_geom_angle_atom_site_label_2
_geom_angle_atom_site_label_3
_geom_angle
_geom_angle_site_symmetry_1
_geom_angle_site_symmetry_3
_geom_angle_publ_flag
N11 S11 S12 94.34(11) . . ?
N12 S12 S11 94.38(10) . . ?
N21 S21 S22 94.30(10) . . ?
N22 S22 S21 94.57(10) . . ?
C20 N21 S21 114.3(2) . . ?
C20 N22 S22 114.0(2) . . ?
C10 N11 S11 114.1(2) . . ?
C10 N12 S12 114.1(2) . . ?
C13 C14 C15 117.6(3) . . ?
C13 C14 C17 120.3(3) . . ?
C15 C14 C17 122.1(3) . . ?
F13 C13 C12 119.0(3) . . ?
F13 C13 C14 117.9(3) . . ?
C12 C13 C14 123.0(3) . . ?
C25 C26 C21 121.2(3) . . ?
C25 C26 H26 119.4 . . ?
C21 C26 H26 119.4 . . ?
C23 C22 C21 118.5(3) . . ?
C23 C22 H22 120.8 . . ?
C21 C22 H22 120.8 . . ?
F243 C27 F242 106.3(3) . . ?
F243 C27 F241 105.1(3) . . ?
F242 C27 F241 104.7(3) . . ?
F243 C27 C24 113.1(3) . . ?
F242 C27 C24 113.1(3) . . ?
F241 C27 C24 113.8(3) . . ?
C26 C25 C24 120.1(3) . . ?
C26 C25 H25 120.0 . . ?
C24 C25 H25 120.0 . . ?
C23 C24 C25 117.0(3) . . ?
C23 C24 C27 121.8(3) . . ?
C25 C24 C27 121.2(3) . . ?
F23 C23 C22 119.0(3) . . ?
F23 C23 C24 116.9(3) . . ?
C22 C23 C24 124.1(3) . . ?
C16 C11 C12 119.4(3) . . ?
C16 C11 C10 121.5(3) . . ?
C12 C11 C10 119.1(3) . . ?
C15 C16 C11 120.9(3) . . ?
C15 C16 H16 119.6 . . ?
C11 C16 H16 119.6 . . ?
F142 C17 F141 106.4(3) . . ?
F142 C17 F143 107.4(3) . . ?
F141 C17 F143 106.2(3) . . ?
F142 C17 C14 113.0(3) . . ?
F141 C17 C14 112.2(3) . . ?
F143 C17 C14 111.2(3) . . ?
C13 C12 C11 118.8(3) . . ?
C13 C12 H12 120.6 . . ?
C11 C12 H12 120.6 . . ?
N12 C10 N11 123.1(3) . . ?
N12 C10 C11 118.4(3) . . ?
N11 C10 C11 118.5(3) . . ?
N21 C20 N22 122.8(3) . . ?
N21 C20 C21 118.2(3) . . ?
N22 C20 C21 119.0(3) . . ?
C16 C15 C14 120.3(3) . . ?
C16 C15 H15 119.8 . . ?
C14 C15 H15 119.8 . . ?
C22 C21 C26 119.1(3) . . ?
C22 C21 C20 120.5(3) . . ?
C26 C21 C20 120.4(3) . . ?

loop_
_geom_bond_atom_site_label_1
_geom_bond_atom_site_label_2
_geom_bond_distance
_geom_bond_site_symmetry_2
_geom_bond_publ_flag
S11 N11 1.639(3) . ?
S11 S12 2.0956(12) . ?
S12 N12 1.638(3) . ?
S21 N21 1.635(3) . ?
S21 S22 2.0876(13) . ?
S22 N22 1.634(3) . ?
F23 C23 1.360(4) . ?
F13 C13 1.350(4) . ?
F241 C27 1.342(4) . ?
F242 C27 1.341(4) . ?
F243 C27 1.338(4) . ?
F141 C17 1.336(4) . ?
F142 C17 1.327(4) . ?
F143 C17 1.346(4) . ?
N21 C20 1.332(4) . ?
N22 C20 1.334(4) . ?
N11 C10 1.334(4) . ?
N12 C10 1.333(4) . ?
C14 C13 1.389(4) . ?
C14 C15 1.389(5) . ?
C14 C17 1.497(5) . ?
C13 C12 1.362(5) . ?
C26 C25 1.375(5) . ?
C26 C21 1.402(4) . ?
C26 H26 0.9500 . ?
C22 C23 1.365(5) . ?
C22 C21 1.384(4) . ?
C22 H22 0.9500 . ?
C27 C24 1.468(5) . ?
C25 C24 1.398(4) . ?
C25 H25 0.9500 . ?
C24 C23 1.386(5) . ?
C11 C16 1.384(4) . ?
C11 C12 1.393(4) . ?
C11 C10 1.476(5) . ?
C16 C15 1.379(5) . ?
C16 H16 0.9500 . ?
C12 H12 0.9500 . ?
C20 C21 1.469(5) . ?
C15 H15 0.9500 . ?

loop_
_geom_torsion_atom_site_label_1
_geom_torsion_atom_site_label_2
_geom_torsion_atom_site_label_3
_geom_torsion_atom_site_label_4
_geom_torsion
_geom_torsion_site_symmetry_1
_geom_torsion_site_symmetry_2
_geom_torsion_site_symmetry_3
_geom_torsion_site_symmetry_4
_geom_torsion_publ_flag
N11 S11 S12 N12 -0.77(15) . . . . ?
N21 S21 S22 N22 -0.43(16) . . . . ?
S22 S21 N21 C20 -0.5(3) . . . . ?
S21 S22 N22 C20 1.3(3) . . . . ?
S12 S11 N11 C10 0.7(3) . . . . ?
S11 S12 N12 C10 0.7(3) . . . . ?
C15 C14 C13 F13 177.2(3) . . . . ?
C17 C14 C13 F13 -1.1(5) . . . . ?
C15 C14 C13 C12 -0.4(5) . . . . ?
C17 C14 C13 C12 -178.6(3) . . . . ?
C21 C26 C25 C24 1.7(5) . . . . ?
C26 C25 C24 C23 -2.1(5) . . . . ?
C26 C25 C24 C27 179.1(3) . . . . ?
F243 C27 C24 C23 61.2(4) . . . . ?
F242 C27 C24 C23 -59.6(4) . . . . ?
F241 C27 C24 C23 -179.0(3) . . . . ?
F243 C27 C24 C25 -120.0(3) . . . . ?
F242 C27 C24 C25 119.1(4) . . . . ?
F241 C27 C24 C25 -0.2(5) . . . . ?
C21 C22 C23 F23 -178.5(3) . . . . ?
C21 C22 C23 C24 0.3(5) . . . . ?
C25 C24 C23 F23 180.0(3) . . . . ?
C27 C24 C23 F23 -1.2(5) . . . . ?
C25 C24 C23 C22 1.1(5) . . . . ?
C27 C24 C23 C22 180.0(3) . . . . ?
C12 C11 C16 C15 1.0(5) . . . . ?
C10 C11 C16 C15 -178.8(3) . . . . ?
C13 C14 C17 F142 -54.3(5) . . . . ?
C15 C14 C17 F142 127.5(4) . . . . ?
C13 C14 C17 F141 -174.6(3) . . . . ?
C15 C14 C17 F141 7.2(5) . . . . ?
C13 C14 C17 F143 66.5(4) . . . . ?
C15 C14 C17 F143 -111.6(4) . . . . ?
F13 C13 C12 C11 -176.8(3) . . . . ?
C14 C13 C12 C11 0.7(5) . . . . ?
C16 C11 C12 C13 -1.0(5) . . . . ?
C10 C11 C12 C13 178.8(3) . . . . ?
S12 N12 C10 N11 -0.4(4) . . . . ?
S12 N12 C10 C11 -178.2(2) . . . . ?
S11 N11 C10 N12 -0.4(4) . . . . ?
S11 N11 C10 C11 177.4(2) . . . . ?
C16 C11 C10 N12 -165.2(3) . . . . ?
C12 C11 C10 N12 15.0(5) . . . . ?
C16 C11 C10 N11 16.9(5) . . . . ?
C12 C11 C10 N11 -162.8(3) . . . . ?
S21 N21 C20 N22 1.7(5) . . . . ?
S21 N21 C20 C21 -178.2(3) . . . . ?
S22 N22 C20 N21 -2.1(5) . . . . ?
S22 N22 C20 C21 177.8(3) . . . . ?
C11 C16 C15 C14 -0.7(5) . . . . ?
C13 C14 C15 C16 0.3(5) . . . . ?
C17 C14 C15 C16 178.5(3) . . . . ?
C23 C22 C21 C26 -0.9(5) . . . . ?
C23 C22 C21 C20 -179.7(3) . . . . ?
C25 C26 C21 C22 -0.1(5) . . . . ?
C25 C26 C21 C20 178.8(3) . . . . ?
N21 C20 C21 C22 -162.7(3) . . . . ?
N22 C20 C21 C22 17.4(5) . . . . ?
N21 C20 C21 C26 18.5(5) . . . . ?
N22 C20 C21 C26 -161.5(3) . . . . ?
